data_1521914
loop_
_publ_author_name
'Shan, Y.J.'
'Inaguma, Y.'
'Miyata, M.'
'Kobashi, K.'
'Nakamura, T.'
'Itoh, M.'

_publ_section_title
;
 New perovskite oxide (Tl1/2 Na1/2) Ti O3
;
_journal_name_full 'Materials Research Society Symposia Proceedings'
_journal_page_first 105
_journal_page_last 114
_journal_volume 547
_journal_year 1999
_chemical_formula_sum 'Na0.5 O3 Ti Tl0.5'
_chemical_name_systematic '(Tl0.5 Na0.5) (Ti O3)'
_space_group_IT_number 99
_symmetry_space_group_name_Hall 'P 4 -2'
_symmetry_space_group_name_H-M 'P 4 m m'
_cell_angle_alpha 90
_cell_angle_beta 90
_cell_angle_gamma 90
_cell_formula_units_Z 1
_cell_length_a 3.8147
_cell_length_b 3.8147
_cell_length_c 3.8246
_cell_volume 55.655
_citation_journal_id_ASTM MRSPDH
_cod_data_source_file Shan_MRSPDH_1999_545.cif
_cod_data_source_block Na0.5O3Ti1Tl0.5
_cod_original_cell_volume 55.65533
_cod_original_formula_sum 'Na0.5 O3 Ti1 Tl0.5'
_cod_database_code 1521914

loop_
_symmetry_equiv_pos_as_xyz
x,y,z
-y,x,z
-x,-y,z
y,-x,z
-x,y,z
-y,-x,z
x,-y,z
y,x,z

loop_
_atom_site_label
_atom_site_type_symbol
_atom_site_fract_x
_atom_site_fract_y
_atom_site_fract_z
_atom_site_occupancy
_atom_site_U_iso_or_equiv
O2 O-2 0 0.5 0.4216 1 0.0
O1 O-2 0.5 0.5 0.92726 1 0.0
Ti1 Ti+4 0.5 0.5 -0.5236 1 0.0
Tl1 Tl+3 0 0 0 0.5 0.0
Na1 Na+1 0 0 0 0.5 0.0
